data_2109059
loop_
_publ_author_name
'Ragusa, Arianna C.'
'Peloquin, Andrew J.'
'Shahani, Marjan M.'
'Dowling, Keri N.'
'Golen, James A.'
'McMillen, Colin D.'
'Rabinovich, Daniel'
'Pennington, William T.'

_publ_section_title
;
 Heterocyclic 1,3-diazepine-based thiones and selones as versatile
 halogen-bond acceptors
;
_journal_issue 5
_journal_name_full 'Acta Crystallographica Section B'
_journal_page_first
;
;
_journal_paper_doi 10.1107/S2052520622008150
_journal_volume 78
_journal_year 2022
_chemical_formula_moiety 'C6 F4 I2, 2(C23 H30 N2 S)'
_chemical_formula_sum 'C52 H60 F4 I2 N4 S2'
_chemical_formula_weight 1134.96
_space_group_crystal_system monoclinic
_space_group_IT_number 15
_space_group_name_Hall '-C 2yc'
_space_group_name_H-M_alt 'C 1 2/c 1'
_atom_sites_solution_hydrogens geom
_atom_sites_solution_primary dual
_atom_sites_solution_secondary difmap
_audit_creation_date 2021-06-24
_audit_creation_method
;
Olex2 1.3
(compiled 2020.11.12 svn.r5f609507 for OlexSys, GUI svn.r6272)
;
_cell_angle_alpha 90
_cell_angle_beta 94.3440(10)
_cell_angle_gamma 90
_cell_formula_units_Z 4
_cell_length_a 39.0981(14)
_cell_length_b 17.0474(6)
_cell_length_c 7.3957(2)
_cell_measurement_reflns_used 9982
_cell_measurement_temperature 99.99
_cell_measurement_theta_max 27.54
_cell_measurement_theta_min 2.87
_cell_volume 4915.2(3)
_computing_cell_refinement 'SAINT V8.38A (Bruker AXS Inc., 2017)'
_computing_data_collection 'APEX3 v2017.3-0 (Bruker AXS Inc., 2017)'
_computing_data_reduction 'SAINT V8.38A (Bruker AXS Inc., 2017)'
_computing_molecular_graphics 'Mercury (Macrae <i>et al.</i>, 2008)'
_computing_publication_material 'Olex2 1.5 (Dolomanov <i>et al.</i>, 2009)'
_computing_structure_refinement 'SHELXL 2018/3 (Sheldrick, 2015<i>b</i>)'
_computing_structure_solution 'SHELXT 2018/2 (Sheldrick, 2015<i>a</i>)'
_diffrn_ambient_temperature 99.99
_diffrn_measured_fraction_theta_full 0.999
_diffrn_measured_fraction_theta_max 0.999
_diffrn_measurement_device_type 'Bruker D8 Venture Photon 2'
_diffrn_measurement_method '\f and \w scans'
_diffrn_radiation_type MoK\a
_diffrn_radiation_wavelength 0.71073
_diffrn_reflns_av_R_equivalents 0.0598
_diffrn_reflns_av_unetI/netI 0.0307
_diffrn_reflns_Laue_measured_fraction_full 0.999
_diffrn_reflns_Laue_measured_fraction_max 0.999
_diffrn_reflns_limit_h_max 49
_diffrn_reflns_limit_h_min -49
_diffrn_reflns_limit_k_max 21
_diffrn_reflns_limit_k_min -21
_diffrn_reflns_limit_l_max 9
_diffrn_reflns_limit_l_min -9
_diffrn_reflns_number 40822
_diffrn_reflns_point_group_measured_fraction_full 0.999
_diffrn_reflns_point_group_measured_fraction_max 0.999
_diffrn_reflns_theta_full 25.242
_diffrn_reflns_theta_max 26.498
_diffrn_reflns_theta_min 2.389
_diffrn_source 'Incoatec I\mS'
_diffrn_source_current 1.0
_diffrn_source_power 0.05
_diffrn_source_voltage 50.0
_diffrn_standards_number 0
_exptl_absorpt_coefficient_mu 1.420
_exptl_absorpt_correction_T_max 0.7456
_exptl_absorpt_correction_T_min 0.6632
_exptl_absorpt_correction_type multi-scan
_exptl_absorpt_process_details 'SADABS v2016/2 (Bruker AXS Inc., 2017)'
_exptl_crystal_colour colourless
_exptl_crystal_colour_primary colourless
_exptl_crystal_density_diffrn 1.534
_exptl_crystal_density_meas ?
_exptl_crystal_density_method 'not measured'
_exptl_crystal_description needle
_exptl_crystal_F_000 2296
_exptl_crystal_size_max 0.277
_exptl_crystal_size_mid 0.092
_exptl_crystal_size_min 0.03
_exptl_transmission_factor_max 'not measured'
_exptl_transmission_factor_min 'not measured'
_refine_diff_density_max 1.020
_refine_diff_density_min -0.535
_refine_diff_density_rms 0.087
_refine_ls_extinction_method none
_refine_ls_goodness_of_fit_ref 1.159
_refine_ls_hydrogen_treatment constr
_refine_ls_matrix_type full
_refine_ls_number_parameters 334
_refine_ls_number_reflns 5102
_refine_ls_number_restraints 0
_refine_ls_restrained_S_all 1.159
_refine_ls_R_factor_all 0.0412
_refine_ls_R_factor_gt 0.0285
_refine_ls_shift/su_max 0.001
_refine_ls_shift/su_mean 0.000
_refine_ls_structure_factor_coef Fsqd
_refine_ls_weighting_details 'w=1/[\s^2^(Fo^2^)+15.3992P] where P=(Fo^2^+2Fc^2^)/3'
_refine_ls_weighting_scheme calc
_refine_ls_wR_factor_gt 0.0529
_refine_ls_wR_factor_ref 0.0613
_reflns_Friedel_coverage 0.000
_reflns_number_gt 4240
_reflns_number_total 5102
_reflns_threshold_expression 'I > 2\s(I)'
_cod_data_source_file rm5061sup1.cif
_cod_data_source_block 2SDiazMesS_13F4DIB
_cod_depositor_comments
;
The following automatic conversions were performed:

data item '_exptl_crystal_density_meas' value 'not measured' was
changed to '?' -- the value is perceived as not measured.

Automatic conversion script
Id: cif_fix_values 7556 2019-12-06 15:28:31Z antanas 
;
_cod_database_code 2109059
_shelx_shelxl_version_number 2016/6
_shelx_space_group_comment
;
The symmetry employed for this shelxl refinement is uniquely defined
by the following loop, which should always be used as a source of
symmetry information in preference to the above space-group names.
They are only intended as comments.
;
_shelx_estimated_absorpt_t_max 0.959
_shelx_estimated_absorpt_t_min 0.695
_olex2_refinement_description
;
1. Fixed Uiso
 At 1.2 times of:
  All C(H) groups, All C(H,H) groups
 At 1.5 times of:
  All C(H,H,H) groups
2. Others
 Sof(C2B)=Sof(H2BA)=Sof(H2BB)=Sof(C3B)=Sof(H3BA)=Sof(H3BB)=Sof(C4B)=Sof(H4BA)=
 Sof(H4BB)=Sof(C5B)=Sof(H5BA)=Sof(H5BB)=1-FVAR(1)
 Sof(C2)=Sof(H2A)=Sof(H2B)=Sof(C3)=Sof(H3A)=Sof(H3B)=Sof(C4)=Sof(H4A)=Sof(H4B)=
 Sof(C5)=Sof(H5A)=Sof(H5B)=FVAR(1)
3.a Secondary CH2 refined with riding coordinates:
 C2(H2A,H2B), C3(H3A,H3B), C4(H4A,H4B), C5(H5A,H5B), C2B(H2BA,H2BB), C3B(H3BA,
 H3BB), C4B(H4BA,H4BB), C5B(H5BA,H5BB)
3.b Aromatic/amide H refined with riding coordinates:
 C8(H8), C10(H10), C17(H17), C19(H19)
3.c Idealised Me refined as rotating group:
 C12(H12A,H12B,H12C), C13(H13A,H13B,H13C), C14(H14A,H14B,H14C), C21(H21A,H21B,
 H21C), C22(H22A,H22B,H22C), C23(H23A,H23B,H23C)
;
_olex2_submission_special_instructions 'No special instructions were received'

loop_
_space_group_symop_operation_xyz
'x, y, z'
'-x, y, -z+1/2'
'x+1/2, y+1/2, z'
'-x+1/2, y+1/2, -z+1/2'
'-x, -y, -z'
'x, -y, z-1/2'
'-x+1/2, -y+1/2, -z'
'x+1/2, -y+1/2, z-1/2'

loop_
_atom_site_label
_atom_site_type_symbol
_atom_site_fract_x
_atom_site_fract_y
_atom_site_fract_z
_atom_site_U_iso_or_equiv
_atom_site_adp_type
_atom_site_occupancy
_atom_site_site_symmetry_order
_atom_site_calc_flag
_atom_site_refinement_flags_posn
_atom_site_refinement_flags_adp
_atom_site_refinement_flags_occupancy
_atom_site_disorder_assembly
_atom_site_disorder_group
I1 I 0.43108(2) 0.35251(2) 0.42166(3) 0.02373(6) Uani 1 1 d . . . . .
S1 S 0.35833(2) 0.29987(4) 0.58974(9) 0.02131(15) Uani 1 1 d . . . . .
F1 F 0.44710(4) 0.53387(10) 0.3761(2) 0.0257(4) Uani 1 1 d . . . . .
F2 F 0.500000 0.61184(13) 0.250000 0.0237(5) Uani 1 2 d S T P . .
F3 F 0.500000 0.29357(13) 0.250000 0.0248(5) Uani 1 2 d S T P . .
N1 N 0.33552(6) 0.30045(13) 0.9179(3) 0.0220(5) Uani 1 1 d . . . . .
N2 N 0.37423(6) 0.20126(14) 0.8616(3) 0.0244(5) Uani 1 1 d . . . . .
C1 C 0.35592(7) 0.26514(15) 0.8030(4) 0.0168(5) Uani 1 1 d . . . . .
C2 C 0.32006(15) 0.2649(3) 1.0808(7) 0.0235(13) Uani 0.585(6) 1 d . . P A 1
H2A H 0.295879 0.282115 1.080500 0.028 Uiso 0.585(6) 1 calc R U P A 1
H2B H 0.332441 0.285810 1.192161 0.028 Uiso 0.585(6) 1 calc R U P A 1
C3 C 0.3210(2) 0.1761(4) 1.0890(12) 0.0274(18) Uani 0.585(6) 1 d . . P A 1
H3A H 0.313511 0.154666 0.968047 0.033 Uiso 0.585(6) 1 calc R U P A 1
H3B H 0.304668 0.157682 1.175677 0.033 Uiso 0.585(6) 1 calc R U P A 1
C4 C 0.35647(15) 0.1447(3) 1.1468(8) 0.0302(14) Uani 0.585(6) 1 d . . P A 1
H4A H 0.358251 0.089520 1.106702 0.036 Uiso 0.585(6) 1 calc R U P A 1
H4B H 0.360107 0.145804 1.280752 0.036 Uiso 0.585(6) 1 calc R U P A 1
C5 C 0.38391(13) 0.1936(3) 1.0653(7) 0.0255(13) Uani 0.585(6) 1 d . . P A 1
H5A H 0.406546 0.167737 1.086297 0.031 Uiso 0.585(6) 1 calc R U P A 1
H5B H 0.385284 0.246083 1.122474 0.031 Uiso 0.585(6) 1 calc R U P A 1
C2B C 0.3430(2) 0.2869(4) 1.1210(9) 0.0187(16) Uani 0.415(6) 1 d . . P A 2
H2BA H 0.367723 0.275730 1.148679 0.022 Uiso 0.415(6) 1 calc R U P A 2
H2BB H 0.337008 0.334175 1.189492 0.022 Uiso 0.415(6) 1 calc R U P A 2
C3B C 0.3218(2) 0.2179(5) 1.1741(11) 0.0256(19) Uani 0.415(6) 1 d . . P A 2
H3BA H 0.297174 0.232075 1.158492 0.031 Uiso 0.415(6) 1 calc R U P A 2
H3BB H 0.327428 0.205687 1.303768 0.031 Uiso 0.415(6) 1 calc R U P A 2
C4B C 0.3280(3) 0.1462(6) 1.0615(17) 0.027(3) Uani 0.415(6) 1 d . . P A 2
H4BA H 0.312360 0.147137 0.949966 0.032 Uiso 0.415(6) 1 calc R U P A 2
H4BB H 0.322835 0.098549 1.131027 0.032 Uiso 0.415(6) 1 calc R U P A 2
C5B C 0.36497(19) 0.1422(4) 1.0097(9) 0.0231(18) Uani 0.415(6) 1 d . . P A 2
H5BA H 0.369478 0.088458 0.966708 0.028 Uiso 0.415(6) 1 calc R U P A 2
H5BB H 0.380428 0.151507 1.119962 0.028 Uiso 0.415(6) 1 calc R U P A 2
C6 C 0.31698(7) 0.37127(15) 0.8660(3) 0.0161(5) Uani 1 1 d . . . . .
C7 C 0.28438(7) 0.36464(17) 0.7792(4) 0.0211(6) Uani 1 1 d . . . . .
C8 C 0.26548(7) 0.43408(19) 0.7480(4) 0.0254(7) Uani 1 1 d . . . . .
H8 H 0.243059 0.431064 0.689167 0.031 Uiso 1 1 calc R U . . .
C9 C 0.27856(8) 0.50680(17) 0.8006(4) 0.0239(6) Uani 1 1 d . . . . .
C10 C 0.31140(7) 0.51029(16) 0.8848(4) 0.0207(6) Uani 1 1 d . . . . .
H10 H 0.320675 0.559874 0.920887 0.025 Uiso 1 1 calc R U . . .
C11 C 0.33117(7) 0.44339(16) 0.9181(4) 0.0178(6) Uani 1 1 d . . . . .
C12 C 0.26957(9) 0.28673(19) 0.7212(5) 0.0362(8) Uani 1 1 d . . . . .
H12A H 0.285394 0.259706 0.645539 0.054 Uiso 1 1 calc R U . . .
H12B H 0.247512 0.294678 0.651575 0.054 Uiso 1 1 calc R U . . .
H12C H 0.266138 0.254846 0.828602 0.054 Uiso 1 1 calc R U . . .
C13 C 0.25785(9) 0.5806(2) 0.7624(4) 0.0374(9) Uani 1 1 d . . . . .
H13A H 0.268165 0.623924 0.834590 0.056 Uiso 1 1 calc R U . . .
H13B H 0.234277 0.572193 0.794699 0.056 Uiso 1 1 calc R U . . .
H13C H 0.257682 0.593540 0.633251 0.056 Uiso 1 1 calc R U . . .
C14 C 0.36691(8) 0.44953(19) 1.0078(4) 0.0297(7) Uani 1 1 d . . . . .
H14A H 0.373200 0.504926 1.022632 0.045 Uiso 1 1 calc R U . . .
H14B H 0.383036 0.423510 0.932149 0.045 Uiso 1 1 calc R U . . .
H14C H 0.367774 0.424143 1.126908 0.045 Uiso 1 1 calc R U . . .
C15 C 0.39592(7) 0.16237(16) 0.7402(4) 0.0218(6) Uani 1 1 d . . . . .
C16 C 0.38176(8) 0.10518(17) 0.6230(5) 0.0299(7) Uani 1 1 d . . . . .
C17 C 0.40300(10) 0.0695(2) 0.5059(5) 0.0456(10) Uani 1 1 d . . . . .
H17 H 0.393796 0.030133 0.425396 0.055 Uiso 1 1 calc R U . . .
C18 C 0.43715(10) 0.0896(2) 0.5028(6) 0.0457(10) Uani 1 1 d . . . . .
C19 C 0.45059(8) 0.14522(19) 0.6234(5) 0.0350(8) Uani 1 1 d . . . . .
H19 H 0.474154 0.158744 0.623005 0.042 Uiso 1 1 calc R U . . .
C20 C 0.43055(7) 0.18205(16) 0.7458(4) 0.0237(6) Uani 1 1 d . . . . .
C21 C 0.34397(9) 0.0851(2) 0.6179(5) 0.0414(9) Uani 1 1 d . . . . .
H21A H 0.338996 0.060317 0.732541 0.062 Uiso 1 1 calc R U . . .
H21B H 0.338106 0.048849 0.517469 0.062 Uiso 1 1 calc R U . . .
H21C H 0.330366 0.133153 0.600374 0.062 Uiso 1 1 calc R U . . .
C22 C 0.45948(14) 0.0521(3) 0.3668(7) 0.0840(17) Uani 1 1 d . . . . .
H22A H 0.453036 0.072907 0.245403 0.126 Uiso 1 1 calc R U . . .
H22B H 0.456155 -0.004841 0.366802 0.126 Uiso 1 1 calc R U . . .
H22C H 0.483627 0.064211 0.400546 0.126 Uiso 1 1 calc R U . . .
C23 C 0.44581(9) 0.24371(19) 0.8733(5) 0.0349(8) Uani 1 1 d . . . . .
H23A H 0.430741 0.289721 0.869756 0.052 Uiso 1 1 calc R U . . .
H23B H 0.468416 0.258954 0.836333 0.052 Uiso 1 1 calc R U . . .
H23C H 0.448195 0.222623 0.996902 0.052 Uiso 1 1 calc R U . . .
C24 C 0.47225(7) 0.41115(16) 0.3147(4) 0.0204(6) Uani 1 1 d . . . . .
C25 C 0.47286(7) 0.49242(17) 0.3131(4) 0.0193(6) Uani 1 1 d . . . . .
C26 C 0.500000 0.5329(2) 0.250000 0.0194(8) Uani 1 2 d S T P . .
C27 C 0.500000 0.3722(2) 0.250000 0.0214(8) Uani 1 2 d S T P . .

loop_
_atom_site_aniso_label
_atom_site_aniso_U_11
_atom_site_aniso_U_22
_atom_site_aniso_U_33
_atom_site_aniso_U_23
_atom_site_aniso_U_13
_atom_site_aniso_U_12
I1 0.01944(10) 0.03001(11) 0.02127(10) 0.00346(8) -0.00165(7) -0.00519(8)
S1 0.0204(4) 0.0271(4) 0.0168(3) 0.0062(3) 0.0042(3) 0.0034(3)
F1 0.0220(9) 0.0300(9) 0.0258(9) -0.0013(7) 0.0054(7) 0.0057(7)
F2 0.0244(13) 0.0196(11) 0.0268(13) 0.000 -0.0002(10) 0.000
F3 0.0239(13) 0.0184(11) 0.0314(13) 0.000 -0.0021(10) 0.000
N1 0.0328(14) 0.0174(11) 0.0165(12) 0.0032(9) 0.0059(10) 0.0048(10)
N2 0.0261(14) 0.0302(13) 0.0177(12) 0.0087(10) 0.0064(10) 0.0112(11)
C1 0.0150(13) 0.0185(13) 0.0168(13) 0.0002(10) 0.0009(11) -0.0034(11)
C2 0.029(3) 0.022(3) 0.021(3) 0.005(2) 0.011(2) 0.006(2)
C3 0.032(4) 0.024(5) 0.027(4) 0.009(4) 0.012(3) -0.004(4)
C4 0.038(3) 0.027(3) 0.027(3) 0.008(2) 0.008(3) 0.003(2)
C5 0.026(3) 0.028(3) 0.021(3) 0.007(2) -0.004(2) -0.001(2)
C2B 0.021(4) 0.020(3) 0.015(3) 0.000(3) 0.002(3) 0.003(3)
C3B 0.032(4) 0.024(4) 0.022(4) -0.002(4) 0.005(3) -0.002(3)
C4B 0.040(7) 0.019(6) 0.023(5) 0.001(5) 0.011(4) -0.009(5)
C5B 0.036(4) 0.016(3) 0.019(4) 0.009(3) 0.008(3) 0.002(3)
C6 0.0176(13) 0.0177(13) 0.0135(13) -0.0008(10) 0.0048(10) -0.0004(10)
C7 0.0234(15) 0.0285(15) 0.0116(13) -0.0024(11) 0.0027(11) -0.0101(12)
C8 0.0141(14) 0.0478(19) 0.0143(14) -0.0001(13) 0.0008(11) 0.0058(13)
C9 0.0276(16) 0.0286(16) 0.0165(14) 0.0041(12) 0.0097(12) 0.0111(13)
C10 0.0258(16) 0.0176(13) 0.0196(14) 0.0002(11) 0.0071(12) 0.0012(12)
C11 0.0156(14) 0.0232(14) 0.0150(13) -0.0006(11) 0.0035(11) 0.0006(11)
C12 0.0283(18) 0.0412(19) 0.040(2) -0.0160(15) 0.0059(15) -0.0110(15)
C13 0.042(2) 0.047(2) 0.0244(17) 0.0092(15) 0.0113(15) 0.0255(17)
C14 0.0197(16) 0.0333(17) 0.0355(18) -0.0083(14) -0.0021(13) -0.0001(13)
C15 0.0232(15) 0.0199(14) 0.0225(15) 0.0035(11) 0.0033(12) 0.0063(12)
C16 0.0286(17) 0.0225(15) 0.0388(19) 0.0006(13) 0.0044(14) -0.0029(13)
C17 0.051(2) 0.0318(19) 0.055(2) -0.0204(17) 0.0102(19) -0.0056(17)
C18 0.047(2) 0.038(2) 0.055(2) -0.0122(17) 0.0202(19) 0.0083(17)
C19 0.0228(16) 0.0325(17) 0.051(2) 0.0057(16) 0.0126(15) 0.0037(14)
C20 0.0189(15) 0.0196(14) 0.0324(17) 0.0033(12) 0.0016(12) 0.0053(12)
C21 0.0305(19) 0.0299(18) 0.063(3) 0.0055(17) -0.0007(17) -0.0098(15)
C22 0.080(4) 0.085(4) 0.092(4) -0.030(3) 0.043(3) 0.024(3)
C23 0.0305(18) 0.0320(18) 0.040(2) 0.0007(15) -0.0093(15) -0.0010(14)
C24 0.0176(14) 0.0270(15) 0.0162(14) 0.0024(11) -0.0013(11) -0.0043(11)
C25 0.0151(14) 0.0292(15) 0.0134(13) -0.0011(11) 0.0006(11) 0.0048(11)
C26 0.023(2) 0.0201(19) 0.0145(19) 0.000 -0.0054(16) 0.000
C27 0.025(2) 0.021(2) 0.017(2) 0.000 -0.0039(16) 0.000

loop_
_atom_type_symbol
_atom_type_description
_atom_type_scat_dispersion_real
_atom_type_scat_dispersion_imag
_atom_type_scat_source
C C 0.0033 0.0016 'International Tables Vol C Tables 4.2.6.8 and 6.1.1.4'
H H 0.0000 0.0000 'International Tables Vol C Tables 4.2.6.8 and 6.1.1.4'
F F 0.0171 0.0103 'International Tables Vol C Tables 4.2.6.8 and 6.1.1.4'
I I -0.4742 1.8119 'International Tables Vol C Tables 4.2.6.8 and 6.1.1.4'
N N 0.0061 0.0033 'International Tables Vol C Tables 4.2.6.8 and 6.1.1.4'
S S 0.1246 0.1234 'International Tables Vol C Tables 4.2.6.8 and 6.1.1.4'

loop_
_geom_angle_atom_site_label_1
_geom_angle_atom_site_label_2
_geom_angle_atom_site_label_3
_geom_angle
_geom_angle_site_symmetry_1
_geom_angle_site_symmetry_3
_geom_angle_publ_flag
C1 N1 C2 127.8(3) . . ?
C1 N1 C2B 118.2(3) . . ?
C1 N1 C6 120.9(2) . . ?
C6 N1 C2 108.9(3) . . ?
C6 N1 C2B 116.3(3) . . ?
C1 N2 C5 118.0(3) . . ?
C1 N2 C5B 127.0(3) . . ?
C1 N2 C15 119.4(2) . . ?
C15 N2 C5 117.4(3) . . ?
C15 N2 C5B 108.7(3) . . ?
N1 C1 S1 120.5(2) . . ?
N1 C1 N2 118.6(2) . . ?
N2 C1 S1 120.9(2) . . ?
N1 C2 H2A 108.5 . . ?
N1 C2 H2B 108.5 . . ?
N1 C2 C3 115.0(5) . . ?
H2A C2 H2B 107.5 . . ?
C3 C2 H2A 108.5 . . ?
C3 C2 H2B 108.5 . . ?
C2 C3 H3A 109.1 . . ?
C2 C3 H3B 109.1 . . ?
C2 C3 C4 112.5(6) . . ?
H3A C3 H3B 107.8 . . ?
C4 C3 H3A 109.1 . . ?
C4 C3 H3B 109.1 . . ?
C3 C4 H4A 109.5 . . ?
C3 C4 H4B 109.5 . . ?
C3 C4 C5 110.6(5) . . ?
H4A C4 H4B 108.1 . . ?
C5 C4 H4A 109.5 . . ?
C5 C4 H4B 109.5 . . ?
N2 C5 H5A 110.1 . . ?
N2 C5 H5B 110.1 . . ?
C4 C5 N2 107.9(4) . . ?
C4 C5 H5A 110.1 . . ?
C4 C5 H5B 110.1 . . ?
H5A C5 H5B 108.4 . . ?
N1 C2B H2BA 110.1 . . ?
N1 C2B H2BB 110.1 . . ?
H2BA C2B H2BB 108.5 . . ?
C3B C2B N1 107.8(6) . . ?
C3B C2B H2BA 110.1 . . ?
C3B C2B H2BB 110.1 . . ?
C2B C3B H3BA 109.2 . . ?
C2B C3B H3BB 109.2 . . ?
C2B C3B C4B 111.9(8) . . ?
H3BA C3B H3BB 107.9 . . ?
C4B C3B H3BA 109.2 . . ?
C4B C3B H3BB 109.2 . . ?
C3B C4B H4BA 109.3 . . ?
C3B C4B H4BB 109.3 . . ?
C3B C4B C5B 111.8(9) . . ?
H4BA C4B H4BB 107.9 . . ?
C5B C4B H4BA 109.3 . . ?
C5B C4B H4BB 109.3 . . ?
N2 C5B H5BA 108.5 . . ?
N2 C5B H5BB 108.5 . . ?
C4B C5B N2 115.2(6) . . ?
C4B C5B H5BA 108.5 . . ?
C4B C5B H5BB 108.5 . . ?
H5BA C5B H5BB 107.5 . . ?
C7 C6 N1 118.6(2) . . ?
C7 C6 C11 122.2(3) . . ?
C11 C6 N1 118.9(2) . . ?
C6 C7 C8 117.4(3) . . ?
C6 C7 C12 121.7(3) . . ?
C8 C7 C12 120.8(3) . . ?
C7 C8 H8 119.0 . . ?
C9 C8 C7 122.0(3) . . ?
C9 C8 H8 119.0 . . ?
C8 C9 C10 118.3(3) . . ?
C8 C9 C13 120.8(3) . . ?
C10 C9 C13 120.9(3) . . ?
C9 C10 H10 119.0 . . ?
C9 C10 C11 121.9(3) . . ?
C11 C10 H10 119.0 . . ?
C6 C11 C14 121.4(2) . . ?
C10 C11 C6 118.1(3) . . ?
C10 C11 C14 120.4(3) . . ?
C7 C12 H12A 109.5 . . ?
C7 C12 H12B 109.5 . . ?
C7 C12 H12C 109.5 . . ?
H12A C12 H12B 109.5 . . ?
H12A C12 H12C 109.5 . . ?
H12B C12 H12C 109.5 . . ?
C9 C13 H13A 109.5 . . ?
C9 C13 H13B 109.5 . . ?
C9 C13 H13C 109.5 . . ?
H13A C13 H13B 109.5 . . ?
H13A C13 H13C 109.5 . . ?
H13B C13 H13C 109.5 . . ?
C11 C14 H14A 109.5 . . ?
C11 C14 H14B 109.5 . . ?
C11 C14 H14C 109.5 . . ?
H14A C14 H14B 109.5 . . ?
H14A C14 H14C 109.5 . . ?
H14B C14 H14C 109.5 . . ?
C16 C15 N2 119.0(3) . . ?
C16 C15 C20 121.8(3) . . ?
C20 C15 N2 119.1(3) . . ?
C15 C16 C21 121.0(3) . . ?
C17 C16 C15 117.9(3) . . ?
C17 C16 C21 121.0(3) . . ?
C16 C17 H17 119.1 . . ?
C18 C17 C16 121.9(3) . . ?
C18 C17 H17 119.1 . . ?
C17 C18 C22 120.7(4) . . ?
C19 C18 C17 118.8(3) . . ?
C19 C18 C22 120.5(4) . . ?
C18 C19 H19 119.1 . . ?
C18 C19 C20 121.7(3) . . ?
C20 C19 H19 119.1 . . ?
C15 C20 C23 121.7(3) . . ?
C19 C20 C15 117.8(3) . . ?
C19 C20 C23 120.5(3) . . ?
C16 C21 H21A 109.5 . . ?
C16 C21 H21B 109.5 . . ?
C16 C21 H21C 109.5 . . ?
H21A C21 H21B 109.5 . . ?
H21A C21 H21C 109.5 . . ?
H21B C21 H21C 109.5 . . ?
C18 C22 H22A 109.5 . . ?
C18 C22 H22B 109.5 . . ?
C18 C22 H22C 109.5 . . ?
H22A C22 H22B 109.5 . . ?
H22A C22 H22C 109.5 . . ?
H22B C22 H22C 109.5 . . ?
C20 C23 H23A 109.5 . . ?
C20 C23 H23B 109.5 . . ?
C20 C23 H23C 109.5 . . ?
H23A C23 H23B 109.5 . . ?
H23A C23 H23C 109.5 . . ?
H23B C23 H23C 109.5 . . ?
C25 C24 I1 119.6(2) . . ?
C25 C24 C27 117.5(3) . . ?
C27 C24 I1 122.9(2) . . ?
F1 C25 C24 120.6(2) . . ?
F1 C25 C26 118.1(3) . . ?
C26 C25 C24 121.2(3) . . ?
F2 C26 C25 120.09(18) . 2_655 ?
F2 C26 C25 120.09(18) . . ?
C25 C26 C25 119.8(4) 2_655 . ?
F3 C27 C24 118.60(18) . 2_655 ?
F3 C27 C24 118.60(18) . . ?
C24 C27 C24 122.8(4) 2_655 . ?

loop_
_geom_bond_atom_site_label_1
_geom_bond_atom_site_label_2
_geom_bond_distance
_geom_bond_site_symmetry_2
_geom_bond_publ_flag
I1 C24 2.100(3) . ?
S1 C1 1.694(3) . ?
F1 C25 1.342(3) . ?
F2 C26 1.346(4) . ?
F3 C27 1.340(4) . ?
N1 C1 1.351(3) . ?
N1 C2 1.515(5) . ?
N1 C2B 1.526(7) . ?
N1 C6 1.445(3) . ?
N2 C1 1.356(3) . ?
N2 C5 1.531(5) . ?
N2 C5B 1.551(6) . ?
N2 C15 1.442(3) . ?
C2 H2A 0.9900 . ?
C2 H2B 0.9900 . ?
C2 C3 1.515(8) . ?
C3 H3A 0.9900 . ?
C3 H3B 0.9900 . ?
C3 C4 1.517(10) . ?
C4 H4A 0.9900 . ?
C4 H4B 0.9900 . ?
C4 C5 1.519(7) . ?
C5 H5A 0.9900 . ?
C5 H5B 0.9900 . ?
C2B H2BA 0.9900 . ?
C2B H2BB 0.9900 . ?
C2B C3B 1.508(10) . ?
C3B H3BA 0.9900 . ?
C3B H3BB 0.9900 . ?
C3B C4B 1.510(11) . ?
C4B H4BA 0.9900 . ?
C4B H4BB 0.9900 . ?
C4B C5B 1.523(13) . ?
C5B H5BA 0.9900 . ?
C5B H5BB 0.9900 . ?
C6 C7 1.388(4) . ?
C6 C11 1.391(4) . ?
C7 C8 1.405(4) . ?
C7 C12 1.499(4) . ?
C8 H8 0.9500 . ?
C8 C9 1.385(4) . ?
C9 C10 1.386(4) . ?
C9 C13 1.511(4) . ?
C10 H10 0.9500 . ?
C10 C11 1.389(4) . ?
C11 C14 1.504(4) . ?
C12 H12A 0.9800 . ?
C12 H12B 0.9800 . ?
C12 H12C 0.9800 . ?
C13 H13A 0.9800 . ?
C13 H13B 0.9800 . ?
C13 H13C 0.9800 . ?
C14 H14A 0.9800 . ?
C14 H14B 0.9800 . ?
C14 H14C 0.9800 . ?
C15 C16 1.391(4) . ?
C15 C20 1.393(4) . ?
C16 C17 1.385(5) . ?
C16 C21 1.514(4) . ?
C17 H17 0.9500 . ?
C17 C18 1.380(5) . ?
C18 C19 1.378(5) . ?
C18 C22 1.522(5) . ?
C19 H19 0.9500 . ?
C19 C20 1.391(4) . ?
C20 C23 1.505(4) . ?
C21 H21A 0.9800 . ?
C21 H21B 0.9800 . ?
C21 H21C 0.9800 . ?
C22 H22A 0.9800 . ?
C22 H22B 0.9800 . ?
C22 H22C 0.9800 . ?
C23 H23A 0.9800 . ?
C23 H23B 0.9800 . ?
C23 H23C 0.9800 . ?
C24 C25 1.386(4) . ?
C24 C27 1.388(3) . ?
C25 C26 1.377(3) . ?

loop_
_geom_hbond_atom_site_label_D
_geom_hbond_atom_site_label_H
_geom_hbond_atom_site_label_A
_geom_hbond_distance_DH
_geom_hbond_distance_HA
_geom_hbond_distance_DA
_geom_hbond_angle_DHA
_geom_hbond_site_symmetry_A
C5 H5B I1 0.99 3.29 4.117(5) 142.8 1_556
C3B H3BB S1 0.99 2.85 3.574(9) 130.6 1_556

loop_
_geom_torsion_atom_site_label_1
_geom_torsion_atom_site_label_2
_geom_torsion_atom_site_label_3
_geom_torsion_atom_site_label_4
_geom_torsion
_geom_torsion_site_symmetry_1
_geom_torsion_site_symmetry_2
_geom_torsion_site_symmetry_3
_geom_torsion_site_symmetry_4
_geom_torsion_publ_flag
I1 C24 C25 F1 -1.3(4) . . . . ?
I1 C24 C25 C26 177.69(16) . . . . ?
I1 C24 C27 F3 2.4(2) . . . . ?
I1 C24 C27 C24 -177.6(2) . . . 2_655 ?
F1 C25 C26 F2 -1.0(3) . . . . ?
F1 C25 C26 C25 179.0(3) . . . 2_655 ?
N1 C2 C3 C4 75.7(7) . . . . ?
N1 C2B C3B C4B 55.0(9) . . . . ?
N1 C6 C7 C8 173.2(2) . . . . ?
N1 C6 C7 C12 -6.5(4) . . . . ?
N1 C6 C11 C10 -173.0(2) . . . . ?
N1 C6 C11 C14 7.2(4) . . . . ?
N2 C15 C16 C17 179.1(3) . . . . ?
N2 C15 C16 C21 1.7(4) . . . . ?
N2 C15 C20 C19 -178.1(3) . . . . ?
N2 C15 C20 C23 -0.9(4) . . . . ?
C1 N1 C2 C3 -15.0(7) . . . . ?
C1 N1 C2B C3B -92.4(6) . . . . ?
C1 N1 C6 C7 89.4(3) . . . . ?
C1 N1 C6 C11 -96.0(3) . . . . ?
C1 N2 C5 C4 93.5(4) . . . . ?
C1 N2 C5B C4B 15.0(9) . . . . ?
C1 N2 C15 C16 -86.2(3) . . . . ?
C1 N2 C15 C20 94.9(3) . . . . ?
C2 N1 C1 S1 156.2(4) . . . . ?
C2 N1 C1 N2 -23.4(5) . . . . ?
C2 N1 C6 C7 -74.1(4) . . . . ?
C2 N1 C6 C11 100.6(4) . . . . ?
C2 C3 C4 C5 -37.8(8) . . . . ?
C3 C4 C5 N2 -50.3(6) . . . . ?
C5 N2 C1 S1 153.5(3) . . . . ?
C5 N2 C1 N1 -26.8(4) . . . . ?
C5 N2 C15 C16 119.9(3) . . . . ?
C5 N2 C15 C20 -58.9(4) . . . . ?
C2B N1 C1 S1 -159.1(4) . . . . ?
C2B N1 C1 N2 21.3(5) . . . . ?
C2B N1 C6 C7 -114.9(4) . . . . ?
C2B N1 C6 C11 59.7(4) . . . . ?
C2B C3B C4B C5B 33.3(11) . . . . ?
C3B C4B C5B N2 -73.5(10) . . . . ?
C5B N2 C1 S1 -152.5(4) . . . . ?
C5B N2 C1 N1 27.1(5) . . . . ?
C5B N2 C15 C16 70.7(4) . . . . ?
C5B N2 C15 C20 -108.1(4) . . . . ?
C6 N1 C1 S1 -3.9(4) . . . . ?
C6 N1 C1 N2 176.4(2) . . . . ?
C6 N1 C2 C3 147.0(5) . . . . ?
C6 N1 C2B C3B 111.3(5) . . . . ?
C6 C7 C8 C9 0.2(4) . . . . ?
C7 C6 C11 C10 1.5(4) . . . . ?
C7 C6 C11 C14 -178.4(3) . . . . ?
C7 C8 C9 C10 0.6(4) . . . . ?
C7 C8 C9 C13 179.0(3) . . . . ?
C8 C9 C10 C11 -0.3(4) . . . . ?
C9 C10 C11 C6 -0.7(4) . . . . ?
C9 C10 C11 C14 179.2(3) . . . . ?
C11 C6 C7 C8 -1.2(4) . . . . ?
C11 C6 C7 C12 179.1(3) . . . . ?
C12 C7 C8 C9 179.9(3) . . . . ?
C13 C9 C10 C11 -178.7(3) . . . . ?
C15 N2 C1 S1 -0.2(4) . . . . ?
C15 N2 C1 N1 179.4(3) . . . . ?
C15 N2 C5 C4 -112.2(4) . . . . ?
C15 N2 C5B C4B -139.7(6) . . . . ?
C15 C16 C17 C18 -0.4(6) . . . . ?
C16 C15 C20 C19 3.0(4) . . . . ?
C16 C15 C20 C23 -179.8(3) . . . . ?
C16 C17 C18 C19 1.8(6) . . . . ?
C16 C17 C18 C22 -177.2(4) . . . . ?
C17 C18 C19 C20 -0.8(6) . . . . ?
C18 C19 C20 C15 -1.5(5) . . . . ?
C18 C19 C20 C23 -178.8(3) . . . . ?
C20 C15 C16 C17 -2.1(5) . . . . ?
C20 C15 C16 C21 -179.5(3) . . . . ?
C21 C16 C17 C18 177.0(4) . . . . ?
C22 C18 C19 C20 178.2(4) . . . . ?
C24 C25 C26 F2 -179.96(19) . . . . ?
C24 C25 C26 C25 0.04(19) . . . 2_655 ?
C25 C24 C27 F3 -179.96(18) . . . . ?
C25 C24 C27 C24 0.03(18) . . . 2_655 ?
C27 C24 C25 F1 -179.0(2) . . . . ?
C27 C24 C25 C26 -0.1(4) . . . . ?

_cod_database_fobs_code 2109059
